data_4329695
loop_
_publ_author_name
'Yue Liu'
'Zhi Chen'
'Jia Ren'
'Xiao-Qing Zhao'
'Peng Cheng'
'Bin Zhao'

_publ_section_title
;
 Two-Dimensional 3d-4f Networks Containing Planar Co4Ln2 Clusters with
 Single-Molecule-Magnet Behaviors
;
_journal_name_full 'Inorganic Chemistry'
_journal_page_first 7433
_journal_page_last 7435
_journal_paper_doi 10.1021/ic300372v
_journal_volume 51
_journal_year 2012
_chemical_formula_sum 'C100 H86 Co4 Dy2 N14 O33'
_chemical_formula_weight 2572.55
_chemical_name_systematic
; 
 ? 
;
_space_group_IT_number 14
_symmetry_cell_setting monoclinic
_symmetry_space_group_name_Hall '-P 2ybc'
_symmetry_space_group_name_H-M 'P 1 21/c 1'
_atom_sites_solution_hydrogens geom
_atom_sites_solution_primary direct
_atom_sites_solution_secondary difmap
_audit_creation_method SHELXL-97
_cell_angle_alpha 90.00
_cell_angle_beta 115.522(5)
_cell_angle_gamma 90.00
_cell_formula_units_Z 2
_cell_length_a 13.2767(6)
_cell_length_b 25.7524(7)
_cell_length_c 14.8178(6)
_cell_measurement_reflns_used 16451
_cell_measurement_temperature 394(2)
_cell_measurement_theta_max 29.1175
_cell_measurement_theta_min 2.3678
_cell_volume 4571.9(4)
_computing_cell_refinement
;
CrysAlisPro, Agilent Technologies,
Version 1.171.35.15 (release 03-08-2011 CrysAlis171 .NET)
(compiled Aug  3 2011,13:03:54)
;
_computing_data_collection
;
CrysAlisPro, Agilent Technologies,
Version 1.171.35.15 (release 03-08-2011 CrysAlis171 .NET)
(compiled Aug  3 2011,13:03:54)
;
_computing_data_reduction
;
CrysAlisPro, Agilent Technologies,
Version 1.171.35.15 (release 03-08-2011 CrysAlis171 .NET)
(compiled Aug  3 2011,13:03:54)
;
_computing_molecular_graphics
;
O. V. Dolomanov, L. J. Bourhis, R. J. Gildea, J. A. K. Howard and H. Puschmann,
OLEX2: a complete structure solution, refinement and analysis program.
J. Appl. Cryst. (2009). 42, 339-341.
;
_computing_publication_material
;
O. V. Dolomanov, L. J. Bourhis, R. J. Gildea, J. A. K. Howard and H. Puschmann,
OLEX2: a complete structure solution, refinement and analysis program.
J. Appl. Cryst. (2009). 42, 339-341.
;
_computing_structure_refinement
;
XL, G.M. Sheldrick, Acta Cryst.
(2008). A64, 112-122
;
_computing_structure_solution
;
XL, G.M. Sheldrick, Acta Cryst.
(2008). A64, 112-122
;
_diffrn_ambient_temperature 394(2)
_diffrn_detector_area_resol_mean 16.2116
_diffrn_measured_fraction_theta_full 0.994
_diffrn_measured_fraction_theta_max 0.994
_diffrn_measurement_device_type 'SuperNova, Single source at offset), Eos'
_diffrn_measurement_method '\w scans'
_diffrn_radiation_monochromator mirror
_diffrn_radiation_source 'SuperNova (Mo) x-ray Source'
_diffrn_radiation_type MoK\a
_diffrn_radiation_wavelength 0.71073
_diffrn_reflns_av_R_equivalents 0.0392
_diffrn_reflns_av_sigmaI/netI 0.0363
_diffrn_reflns_limit_h_max 15
_diffrn_reflns_limit_h_min -14
_diffrn_reflns_limit_k_max 30
_diffrn_reflns_limit_k_min -24
_diffrn_reflns_limit_l_max 16
_diffrn_reflns_limit_l_min -17
_diffrn_reflns_number 30316
_diffrn_reflns_theta_full 25.01
_diffrn_reflns_theta_max 25.01
_diffrn_reflns_theta_min 2.78
_exptl_absorpt_coefficient_mu 2.423
_exptl_absorpt_correction_T_max 0.7905
_exptl_absorpt_correction_T_min 0.5992
_exptl_absorpt_correction_type analytical
_exptl_absorpt_process_details
;
CrysAlisPro, Agilent Technologies,
Version 1.171.35.15 (release 03-08-2011 CrysAlis171 .NET)
(compiled Aug  3 2011,13:03:54)
Analytical numeric absorption correction using a multifaceted crystal
model based on expressions derived by R.C. Clark & J.S. Reid.
(Clark, R. C. & Reid, J. S. (1995). Acta Cryst. A51, 887-897)
;
_exptl_crystal_colour 'reddish brown'
_exptl_crystal_density_diffrn 1.864
_exptl_crystal_description prism
_exptl_crystal_F_000 2564
_exptl_crystal_size_max 0.24
_exptl_crystal_size_mid 0.12
_exptl_crystal_size_min 0.10
_refine_diff_density_max 8.194
_refine_diff_density_min -3.449
_refine_diff_density_rms 0.297
_refine_ls_extinction_method none
_refine_ls_goodness_of_fit_ref 1.082
_refine_ls_hydrogen_treatment constr
_refine_ls_matrix_type full
_refine_ls_number_parameters 687
_refine_ls_number_reflns 8012
_refine_ls_number_restraints 138
_refine_ls_restrained_S_all 1.078
_refine_ls_R_factor_all 0.0922
_refine_ls_R_factor_gt 0.0876
_refine_ls_shift/su_max 0.000
_refine_ls_shift/su_mean 0.000
_refine_ls_structure_factor_coef Fsqd
_refine_ls_weighting_details 'calc w=1/[\s^2^(Fo^2^)+(0.0763P)^2^+233.9236P] where P=(Fo^2^+2Fc^2^)/3'
_refine_ls_weighting_scheme calc
_refine_ls_wR_factor_gt 0.2254
_refine_ls_wR_factor_ref 0.2283
_reflns_number_gt 7384
_reflns_number_total 8012
_reflns_threshold_expression >2sigma(I)
_cod_data_source_file ic300372v_si_001.cif
_cod_data_source_block P110914I
_cod_original_cell_volume 4571.9(3)
_cod_database_code 4329695

loop_
_symmetry_equiv_pos_as_xyz
'x, y, z'
'-x, y+1/2, -z+1/2'
'-x, -y, -z'
'x, -y-1/2, z-1/2'

loop_
_atom_site_label
_atom_site_type_symbol
_atom_site_fract_x
_atom_site_fract_y
_atom_site_fract_z
_atom_site_U_iso_or_equiv
_atom_site_adp_type
_atom_site_occupancy
_atom_site_symmetry_multiplicity
_atom_site_calc_flag
_atom_site_refinement_flags
_atom_site_disorder_assembly
_atom_site_disorder_group
Dy1 Dy -0.50324(4) -0.01049(2) -0.36992(4) 0.01010(19) Uani 1 1 d . . .
Co1 Co -0.74967(13) -0.11511(6) -0.48035(12) 0.0153(4) Uani 1 1 d . . .
Co2 Co -0.73547(14) -0.12335(6) -0.75265(13) 0.0184(4) Uani 1 1 d . . .
O1 O -1.4296(7) -0.4064(3) -0.8966(7) 0.0214(19) Uani 1 1 d . . .
O2 O -1.3255(8) -0.4540(3) -0.7667(7) 0.025(2) Uani 1 1 d . . .
O3 O -1.4020(8) -0.4003(4) -1.2266(7) 0.026(2) Uani 1 1 d . A .
O4 O -1.3597(7) -0.4480(3) -1.0877(6) 0.0185(18) Uani 1 1 d . . .
O5 O -0.6390(7) -0.0668(3) -0.3683(6) 0.0177(18) Uani 1 1 d U A .
O6 O -0.7744(8) -0.1068(4) -0.3500(7) 0.027(2) Uani 1 1 d . A .
O7 O -0.6567(9) -0.0567(4) -0.2248(8) 0.036(2) Uani 1 1 d . . .
O8 O -0.5984(7) -0.0265(3) -0.5408(6) 0.0158(17) Uani 1 1 d . . .
O9 O -0.6193(7) -0.0657(3) -0.6807(6) 0.0150(17) Uani 1 1 d U . .
O10 O -0.7036(7) -0.0994(3) -0.5943(6) 0.0198(18) Uani 1 1 d . A .
O11 O -0.4984(6) 0.0087(3) -0.2102(5) 0.0136(17) Uani 1 1 d U A 1
H11A H -0.5288 -0.0162 -0.1920 0.016 Uiso 1 1 d R A 1
H11B H -0.4304 0.0123 -0.1665 0.016 Uiso 1 1 d R A 1
O17 O -0.8601(6) -0.1160(3) -0.1972(5) 0.058(3) Uani 1 1 d RU . .
H17A H -0.7921 -0.1191 -0.1864 0.070 Uiso 1 1 d R . .
H17B H -0.8895 -0.0910 -0.2375 0.070 Uiso 1 1 d R . .
O12 O -0.7382(16) -0.0676(7) -1.0095(11) 0.078(5) Uani 1 1 d U A .
O13 O -0.7359(9) -0.1176(4) -0.8914(8) 0.036(2) Uani 1 1 d U A .
O14 O -1.2824(10) -0.1753(5) -0.9295(11) 0.054(3) Uani 1 1 d . B 1
O15 O -0.5002(13) 0.0089(6) -0.8578(11) 0.040(3) Uani 0.75 1 d PU C 2
O16 O -0.5044(13) -0.0110(6) -0.9230(11) 0.040(3) Uani 0.75 1 d PU D 3
N1 N -0.9015(9) -0.0739(4) -0.5664(8) 0.018(2) Uani 1 1 d . A .
N2 N -0.8604(8) -0.1722(4) -0.5629(8) 0.017(2) Uani 1 1 d . A .
N3 N -0.6558(8) -0.1863(4) -0.4285(8) 0.021(2) Uani 1 1 d . A .
N4 N -0.8912(9) -0.0808(4) -0.8095(8) 0.023(2) Uani 1 1 d . A .
N5 N -0.8569(8) -0.1801(4) -0.8109(8) 0.019(2) Uani 1 1 d . A .
N6 N -0.6504(8) -0.1943(4) -0.6893(8) 0.019(2) Uani 1 1 d . A .
N7 N -1.3788(12) -0.1009(5) -0.9960(10) 0.042(3) Uani 1 1 d . B 1
C1 C -0.9159(12) -0.0223(5) -0.5638(10) 0.025(3) Uani 1 1 d . . .
H1 H -0.8573 -0.0018 -0.5204 0.030 Uiso 1 1 calc R A .
C2 C -1.0171(12) 0.0010(6) -0.6253(11) 0.029(3) Uani 1 1 d U A .
H2 H -1.0240 0.0369 -0.6235 0.035 Uiso 1 1 calc R . .
C3 C -1.1061(11) -0.0275(6) -0.6880(11) 0.028(3) Uani 1 1 d . . .
H3 H -1.1741 -0.0119 -0.7277 0.034 Uiso 1 1 calc R A .
C4 C -1.0911(11) -0.0816(5) -0.6905(11) 0.026(3) Uani 1 1 d . A .
H4 H -1.1497 -0.1027 -0.7319 0.031 Uiso 1 1 calc R . .
C5 C -0.9863(10) -0.1033(5) -0.6296(10) 0.020(3) Uani 1 1 d . . .
C6 C -0.9658(10) -0.1598(5) -0.6265(9) 0.015(2) Uani 1 1 d . A .
C7 C -1.0421(10) -0.1979(4) -0.6798(9) 0.016(2) Uani 1 1 d . . .
H7 H -1.1139 -0.1889 -0.7256 0.019 Uiso 1 1 calc R A .
C8 C -1.0095(10) -0.2500(4) -0.6635(9) 0.014(2) Uani 1 1 d U A .
C9 C -0.8989(10) -0.2616(5) -0.6004(10) 0.020(3) Uani 1 1 d . . .
H9 H -0.8737 -0.2957 -0.5924 0.024 Uiso 1 1 calc R A .
C10 C -0.8267(10) -0.2218(5) -0.5496(9) 0.016(2) Uani 1 1 d . A .
C11 C -0.7099(10) -0.2299(5) -0.4719(9) 0.016(2) Uani 1 1 d . . .
C12 C -0.6632(10) -0.2783(5) -0.4427(10) 0.020(3) Uani 1 1 d . A .
H12 H -0.7030 -0.3079 -0.4740 0.024 Uiso 1 1 calc R . .
C13 C -0.5564(11) -0.2826(5) -0.3662(10) 0.025(3) Uani 1 1 d . . .
H13 H -0.5232 -0.3148 -0.3448 0.030 Uiso 1 1 calc R A .
C14 C -0.5010(11) -0.2373(5) -0.3228(10) 0.025(3) Uani 1 1 d . A .
H14 H -0.4293 -0.2385 -0.2712 0.030 Uiso 1 1 calc R . .
C15 C -0.5525(11) -0.1909(5) -0.3563(10) 0.025(3) Uani 1 1 d . . .
H15 H -0.5135 -0.1608 -0.3273 0.029 Uiso 1 1 calc R A .
C16 C -1.0946(10) -0.2920(5) -0.7085(10) 0.019(3) Uani 1 1 d . . .
C17 C -1.1939(10) -0.2834(5) -0.7939(9) 0.017(3) Uani 1 1 d . A .
H17 H -1.2073 -0.2514 -0.8260 0.021 Uiso 1 1 calc R . .
C18 C -1.2731(10) -0.3230(5) -0.8309(9) 0.018(3) Uani 1 1 d . . .
H18 H -1.3401 -0.3170 -0.8867 0.021 Uiso 1 1 calc R A .
C19 C -1.2514(10) -0.3730(5) -0.7833(9) 0.016(2) Uani 1 1 d U A .
C20 C -1.1570(10) -0.3790(4) -0.6972(10) 0.017(2) Uani 1 1 d . . .
H20 H -1.1464 -0.4097 -0.6612 0.020 Uiso 1 1 calc R A .
C21 C -1.0756(11) -0.3404(5) -0.6612(10) 0.021(3) Uani 1 1 d . A .
H21 H -1.0086 -0.3469 -0.6057 0.025 Uiso 1 1 calc R . .
C22 C -1.3421(10) -0.4125(5) -0.8190(10) 0.017(3) Uani 1 1 d . . .
C23 C -0.9052(12) -0.0293(5) -0.8060(11) 0.026(3) Uani 1 1 d . . .
H23 H -0.8451 -0.0090 -0.7646 0.032 Uiso 1 1 calc R A .
C24 C -1.0077(12) -0.0055(6) -0.8630(11) 0.029(3) Uani 1 1 d U A .
H24 H -1.0157 0.0301 -0.8579 0.034 Uiso 1 1 calc R . .
C25 C -1.0957(13) -0.0341(5) -0.9259(11) 0.031(3) Uani 1 1 d . . .
H25 H -1.1635 -0.0182 -0.9652 0.037 Uiso 1 1 calc R A .
C26 C -1.0835(12) -0.0876(5) -0.9311(10) 0.026(3) Uani 1 1 d . A .
H26 H -1.1434 -0.1078 -0.9730 0.031 Uiso 1 1 calc R . .
C27 C -0.9807(10) -0.1103(5) -0.8727(10) 0.019(3) Uani 1 1 d . . .
C28 C -0.9613(11) -0.1665(5) -0.8694(9) 0.019(3) Uani 1 1 d . A .
C29 C -1.0418(10) -0.2038(5) -0.9201(9) 0.017(2) Uani 1 1 d . . .
H29 H -1.1153 -0.1941 -0.9594 0.021 Uiso 1 1 calc R A .
C30 C -1.0111(10) -0.2553(5) -0.9112(9) 0.017(3) Uani 1 1 d . A .
C31 C -0.9017(10) -0.2698(5) -0.8486(9) 0.016(2) Uani 1 1 d . . .
H31 H -0.8797 -0.3045 -0.8409 0.019 Uiso 1 1 calc R A .
C32 C -0.8261(11) -0.2300(5) -0.7978(9) 0.020(3) Uani 1 1 d . A .
C33 C -0.7081(10) -0.2382(5) -0.7229(9) 0.016(2) Uani 1 1 d . . .
C34 C -0.6632(11) -0.2867(5) -0.6876(10) 0.023(3) Uani 1 1 d . A .
H34 H -0.7050 -0.3167 -0.7130 0.028 Uiso 1 1 calc R . .
C35 C -0.5554(11) -0.2896(5) -0.6141(10) 0.025(3) Uani 1 1 d . . .
H35 H -0.5231 -0.3216 -0.5888 0.030 Uiso 1 1 calc R A .
C36 C -0.4964(11) -0.2446(5) -0.5788(10) 0.026(3) Uani 1 1 d . A .
H36 H -0.4242 -0.2459 -0.5280 0.031 Uiso 1 1 calc R . .
C37 C -0.5445(10) -0.1972(5) -0.6187(10) 0.021(3) Uani 1 1 d . . .
H37 H -0.5030 -0.1669 -0.5963 0.025 Uiso 1 1 calc R A .
C38 C -1.0965(10) -0.2960(4) -0.9667(9) 0.0143(11) Uani 1 1 d U . .
C39 C -1.1865(9) -0.2820(5) -1.0563(8) 0.0141(11) Uani 1 1 d U A .
H39 H -1.1942 -0.2479 -1.0792 0.017 Uiso 1 1 calc R . .
C40 C -1.2655(10) -0.3198(4) -1.1116(9) 0.0136(11) Uani 1 1 d U . .
H40 H -1.3204 -0.3115 -1.1747 0.016 Uiso 1 1 calc R A .
C41 C -1.2631(9) -0.3698(4) -1.0736(8) 0.0126(11) Uani 1 1 d U A .
C42 C -1.1743(9) -0.3824(4) -0.9831(8) 0.0136(11) Uani 1 1 d U . .
H42 H -1.1703 -0.4155 -0.9569 0.016 Uiso 1 1 calc R A .
C43 C -1.0901(10) -0.3460(4) -0.9302(9) 0.0142(11) Uani 1 1 d U A .
H43 H -1.0303 -0.3556 -0.8707 0.017 Uiso 1 1 calc R . .
C44 C -1.3476(10) -0.4085(5) -1.1352(10) 0.018(3) Uani 1 1 d U . .
C45 C -0.6906(11) -0.0763(5) -0.3105(10) 0.021(3) Uani 1 1 d . A .
C46 C -0.6403(9) -0.0637(4) -0.6034(9) 0.014(2) Uani 1 1 d U . .
C47 C -0.7286(15) -0.0798(8) -0.9269(13) 0.045(4) Uani 1 1 d U . .
H47 H -0.7115 -0.0518 -0.8832 0.053 Uiso 1 1 calc R A .
C48 C -1.3326(13) -0.1366(7) -0.9220(13) 0.040(4) Uani 1 1 d . B 1
H48 H -1.3392 -0.1315 -0.8626 0.048 Uiso 1 1 calc R B 1
C49 C -1.4364(19) -0.0574(9) -0.9816(17) 0.067(6) Uani 1 1 d U B 1
H49A H -1.4293 -0.0576 -0.9143 0.100 Uiso 1 1 calc R B 1
H49B H -1.5139 -0.0593 -1.0276 0.100 Uiso 1 1 calc R B 1
H49C H -1.4049 -0.0260 -0.9931 0.100 Uiso 1 1 calc R B 1
C50 C -1.3701(14) -0.1040(7) -1.0910(12) 0.039(4) Uani 1 1 d . B 1
H50A H -1.3320 -0.1354 -1.0928 0.059 Uiso 1 1 calc R B 1
H50B H -1.3290 -0.0746 -1.0971 0.059 Uiso 1 1 calc R B 1
H50C H -1.4435 -0.1040 -1.1453 0.059 Uiso 1 1 calc R B 1

loop_
_atom_site_aniso_label
_atom_site_aniso_U_11
_atom_site_aniso_U_22
_atom_site_aniso_U_33
_atom_site_aniso_U_23
_atom_site_aniso_U_13
_atom_site_aniso_U_12
Dy1 0.0088(3) 0.0080(3) 0.0125(3) -0.00236(19) 0.0036(2) 0.00131(19)
Co1 0.0111(8) 0.0093(8) 0.0232(9) 0.0013(6) 0.0053(7) -0.0039(6)
Co2 0.0162(8) 0.0102(8) 0.0233(9) -0.0044(6) 0.0033(7) -0.0031(6)
O1 0.016(4) 0.011(4) 0.030(5) 0.006(4) 0.004(4) -0.002(3)
O2 0.023(5) 0.015(5) 0.027(5) 0.003(4) -0.001(4) -0.012(4)
O3 0.029(5) 0.022(5) 0.017(5) 0.000(4) 0.001(4) -0.012(4)
O4 0.020(4) 0.013(4) 0.021(4) 0.000(3) 0.008(4) -0.011(3)
O5 0.020(3) 0.013(3) 0.022(3) -0.003(3) 0.010(3) -0.008(3)
O6 0.023(5) 0.028(5) 0.028(5) 0.006(4) 0.010(4) -0.004(4)
O7 0.036(6) 0.041(6) 0.031(6) -0.006(5) 0.015(5) -0.010(5)
O8 0.011(4) 0.011(4) 0.020(4) -0.005(3) 0.002(3) -0.004(3)
O9 0.015(3) 0.010(3) 0.017(3) -0.006(3) 0.004(3) -0.006(3)
O10 0.018(4) 0.020(5) 0.022(5) 0.000(4) 0.008(4) -0.003(4)
O11 0.014(2) 0.012(2) 0.013(2) 0.0035(17) 0.0045(17) -0.0003(17)
O17 0.059(7) 0.050(6) 0.080(7) -0.001(6) 0.043(6) -0.007(5)
O12 0.108(12) 0.079(10) 0.052(8) 0.014(7) 0.039(8) 0.009(9)
O13 0.040(5) 0.019(5) 0.044(5) 0.002(4) 0.012(4) 0.008(4)
O14 0.032(6) 0.038(7) 0.078(9) 0.018(6) 0.010(6) 0.007(5)
O15 0.040(3) 0.040(3) 0.039(3) -0.0037(14) 0.0168(17) 0.0025(14)
O16 0.040(3) 0.040(3) 0.039(3) -0.0037(14) 0.0168(17) 0.0025(14)
N1 0.031(6) 0.004(5) 0.021(5) -0.004(4) 0.013(5) -0.004(4)
N2 0.013(5) 0.017(5) 0.022(5) -0.002(4) 0.009(4) -0.001(4)
N3 0.010(5) 0.019(6) 0.027(6) 0.006(5) 0.003(4) -0.005(4)
N4 0.023(6) 0.013(5) 0.030(6) -0.005(4) 0.009(5) -0.001(4)
N5 0.012(5) 0.011(5) 0.027(6) -0.003(4) 0.003(4) -0.002(4)
N6 0.010(5) 0.021(6) 0.021(5) -0.010(4) 0.003(4) -0.003(4)
N7 0.048(8) 0.037(8) 0.038(8) 0.005(6) 0.015(7) 0.010(6)
C1 0.029(7) 0.010(6) 0.031(7) 0.006(5) 0.009(6) 0.001(5)
C2 0.029(5) 0.024(5) 0.032(5) 0.000(4) 0.012(4) 0.011(4)
C3 0.019(7) 0.027(8) 0.037(8) 0.003(6) 0.011(6) 0.001(6)
C4 0.018(7) 0.017(7) 0.043(8) 0.003(6) 0.014(6) -0.002(5)
C5 0.013(6) 0.020(7) 0.031(7) 0.003(5) 0.013(5) -0.003(5)
C6 0.012(6) 0.014(6) 0.021(6) 0.000(5) 0.009(5) -0.006(5)
C7 0.015(6) 0.011(6) 0.023(6) 0.001(5) 0.009(5) -0.001(5)
C8 0.012(4) 0.011(4) 0.018(4) -0.002(3) 0.006(3) -0.005(3)
C9 0.014(6) 0.014(6) 0.033(7) 0.003(5) 0.013(6) -0.001(5)
C10 0.013(6) 0.017(6) 0.018(6) 0.002(5) 0.009(5) 0.000(5)
C11 0.016(6) 0.011(6) 0.022(6) 0.005(5) 0.008(5) 0.001(5)
C12 0.016(6) 0.013(6) 0.033(7) -0.001(5) 0.012(6) -0.009(5)
C13 0.018(6) 0.022(7) 0.031(7) 0.013(6) 0.008(6) 0.006(5)
C14 0.018(6) 0.029(7) 0.027(7) 0.005(6) 0.009(6) 0.006(6)
C15 0.017(6) 0.019(7) 0.030(7) 0.007(5) 0.003(6) -0.006(5)
C16 0.015(6) 0.013(6) 0.025(7) 0.002(5) 0.005(5) -0.003(5)
C17 0.014(6) 0.009(6) 0.024(6) -0.005(5) 0.003(5) 0.003(5)
C18 0.016(6) 0.011(6) 0.024(6) -0.001(5) 0.006(5) 0.001(5)
C19 0.016(3) 0.016(3) 0.016(3) 0.0008(10) 0.0073(14) -0.0011(10)
C20 0.022(6) 0.004(5) 0.028(7) -0.001(5) 0.014(5) -0.002(5)
C21 0.017(6) 0.017(6) 0.023(7) -0.001(5) 0.004(5) -0.005(5)
C22 0.010(6) 0.013(6) 0.028(7) -0.001(5) 0.008(5) -0.004(5)
C23 0.026(7) 0.008(6) 0.040(8) -0.001(5) 0.010(6) -0.002(5)
C24 0.028(5) 0.024(5) 0.032(5) -0.001(4) 0.011(4) 0.009(4)
C25 0.036(8) 0.020(7) 0.036(8) -0.003(6) 0.014(7) -0.001(6)
C26 0.026(7) 0.011(6) 0.027(7) -0.002(5) 0.000(6) 0.003(5)
C27 0.015(6) 0.018(6) 0.028(7) -0.004(5) 0.012(5) -0.001(5)
C28 0.021(6) 0.016(6) 0.018(6) -0.005(5) 0.005(5) -0.010(5)
C29 0.015(6) 0.016(6) 0.017(6) -0.001(5) 0.003(5) 0.000(5)
C30 0.019(6) 0.013(6) 0.023(6) -0.002(5) 0.013(5) -0.002(5)
C31 0.014(6) 0.011(6) 0.020(6) 0.002(5) 0.006(5) 0.004(5)
C32 0.021(7) 0.020(7) 0.021(6) -0.005(5) 0.011(5) 0.000(5)
C33 0.015(6) 0.010(6) 0.019(6) 0.002(5) 0.006(5) 0.005(5)
C34 0.019(6) 0.023(7) 0.024(7) -0.002(5) 0.005(5) -0.008(5)
C35 0.022(7) 0.016(6) 0.029(7) 0.003(5) 0.004(6) 0.004(5)
C36 0.021(7) 0.030(8) 0.017(6) 0.005(5) 0.000(5) 0.001(6)
C37 0.013(6) 0.016(6) 0.029(7) -0.007(5) 0.004(5) -0.003(5)
C38 0.0138(16) 0.0126(16) 0.0144(16) 0.0004(14) 0.0040(14) 0.0000(14)
C39 0.0136(16) 0.0126(16) 0.0142(16) 0.0007(13) 0.0043(14) -0.0001(13)
C40 0.0133(15) 0.0126(15) 0.0137(15) 0.0006(12) 0.0046(12) 0.0000(12)
C41 0.0128(13) 0.0122(13) 0.0127(13) 0.0002(9) 0.0054(9) 0.0003(9)
C42 0.0136(15) 0.0124(15) 0.0136(15) 0.0002(12) 0.0045(12) 0.0003(12)
C43 0.0138(16) 0.0126(16) 0.0142(16) 0.0003(13) 0.0041(14) 0.0003(13)
C44 0.016(5) 0.013(5) 0.027(6) 0.000(4) 0.010(5) -0.007(4)
C45 0.018(6) 0.020(6) 0.026(7) 0.002(5) 0.010(6) 0.004(5)
C46 0.011(4) 0.011(4) 0.019(4) -0.002(3) 0.006(3) -0.004(3)
C47 0.045(7) 0.059(8) 0.033(7) 0.011(6) 0.020(6) 0.015(6)
C48 0.024(8) 0.043(10) 0.047(10) 0.007(8) 0.009(7) -0.004(7)
C49 0.073(9) 0.069(10) 0.067(9) -0.003(7) 0.039(8) 0.021(7)
C50 0.038(9) 0.037(9) 0.044(9) 0.008(7) 0.018(8) 0.014(7)

loop_
_atom_type_symbol
_atom_type_description
_atom_type_scat_dispersion_real
_atom_type_scat_dispersion_imag
_atom_type_scat_source
C C 0.0033 0.0016 'International Tables Vol C Tables 4.2.6.8 and 6.1.1.4'
H H 0.0000 0.0000 'International Tables Vol C Tables 4.2.6.8 and 6.1.1.4'
Co Co 0.3494 0.9721 'International Tables Vol C Tables 4.2.6.8 and 6.1.1.4'
Dy Dy -0.1892 4.4098 'International Tables Vol C Tables 4.2.6.8 and 6.1.1.4'
N N 0.0061 0.0033 'International Tables Vol C Tables 4.2.6.8 and 6.1.1.4'
O O 0.0106 0.0060 'International Tables Vol C Tables 4.2.6.8 and 6.1.1.4'

loop_
_geom_angle_atom_site_label_1
_geom_angle_atom_site_label_2
_geom_angle_atom_site_label_3
_geom_angle
_geom_angle_site_symmetry_1
_geom_angle_site_symmetry_3
O4 Dy1 O5 85.1(3) 2_353 .
O4 Dy1 O8 80.4(3) 2_353 .
O5 Dy1 O8 80.8(3) . .
O4 Dy1 O2 153.4(3) 2_353 4_656
O5 Dy1 O2 108.3(3) . 4_656
O8 Dy1 O2 123.7(3) . 4_656
O4 Dy1 O11 78.9(3) 2_353 .
O5 Dy1 O11 79.0(3) . .
O8 Dy1 O11 152.1(3) . .
O2 Dy1 O11 81.2(3) 4_656 .
O4 Dy1 O9 82.3(3) 2_353 3_454
O5 Dy1 O9 155.9(3) . 3_454
O8 Dy1 O9 116.9(3) . 3_454
O2 Dy1 O9 76.5(3) 4_656 3_454
O11 Dy1 O9 78.5(3) . 3_454
O4 Dy1 O8 97.7(3) 2_353 3_454
O5 Dy1 O8 149.1(3) . 3_454
O8 Dy1 O8 69.4(3) . 3_454
O2 Dy1 O8 82.7(3) 4_656 3_454
O11 Dy1 O8 131.9(2) . 3_454
O9 Dy1 O8 53.7(3) 3_454 3_454
O4 Dy1 O1 152.6(3) 2_353 4_656
O5 Dy1 O1 79.7(3) . 4_656
O8 Dy1 O1 74.8(3) . 4_656
O2 Dy1 O1 54.1(3) 4_656 4_656
O11 Dy1 O1 119.8(3) . 4_656
O9 Dy1 O1 119.3(3) 3_454 4_656
O8 Dy1 O1 84.4(3) 3_454 4_656
O4 Dy1 C22 178.6(3) 2_353 4_656
O5 Dy1 C22 93.6(3) . 4_656
O8 Dy1 C22 99.4(3) . 4_656
O2 Dy1 C22 27.4(3) 4_656 4_656
O11 Dy1 C22 100.9(3) . 4_656
O9 Dy1 C22 99.0(3) 3_454 4_656
O8 Dy1 C22 83.4(3) 3_454 4_656
O1 Dy1 C22 26.7(3) 4_656 4_656
O4 Dy1 C46 89.5(3) 2_353 3_454
O5 Dy1 C46 172.2(3) . 3_454
O8 Dy1 C46 92.9(3) . 3_454
O2 Dy1 C46 79.0(3) 4_656 3_454
O11 Dy1 C46 105.4(3) . 3_454
O9 Dy1 C46 26.9(3) 3_454 3_454
O8 Dy1 C46 26.7(3) 3_454 3_454
O1 Dy1 C46 103.1(3) 4_656 3_454
C22 Dy1 C46 91.9(3) 4_656 3_454
O4 Dy1 Dy1 89.1(2) 2_353 3_454
O5 Dy1 Dy1 116.2(2) . 3_454
O8 Dy1 Dy1 35.7(2) . 3_454
O2 Dy1 Dy1 104.4(2) 4_656 3_454
O11 Dy1 Dy1 160.03(16) . 3_454
O9 Dy1 Dy1 84.15(19) 3_454 3_454
O8 Dy1 Dy1 33.70(18) 3_454 3_454
O1 Dy1 Dy1 77.5(2) 4_656 3_454
C22 Dy1 Dy1 91.4(3) 4_656 3_454
C46 Dy1 Dy1 58.2(2) 3_454 3_454
N2 Co1 O10 92.3(4) . .
N2 Co1 O5 166.4(4) . .
O10 Co1 O5 100.3(3) . .
N2 Co1 O6 105.2(4) . .
O10 Co1 O6 161.3(4) . .
O5 Co1 O6 62.9(3) . .
N2 Co1 N1 75.7(4) . .
O10 Co1 N1 87.2(4) . .
O5 Co1 N1 109.7(4) . .
O6 Co1 N1 91.0(4) . .
N2 Co1 N3 76.2(4) . .
O10 Co1 N3 97.3(4) . .
O5 Co1 N3 97.0(4) . .
O6 Co1 N3 93.1(4) . .
N1 Co1 N3 151.7(4) . .
N2 Co1 C45 135.7(4) . .
O10 Co1 C45 132.0(4) . .
O5 Co1 C45 32.1(4) . .
O6 Co1 C45 30.8(4) . .
N1 Co1 C45 102.0(4) . .
N3 Co1 C45 95.7(4) . .
O13 Co2 N5 88.1(4) . .
O13 Co2 O9 98.3(4) . .
N5 Co2 O9 173.3(4) . .
O13 Co2 N6 105.8(4) . .
N5 Co2 N6 75.5(4) . .
O9 Co2 N6 104.5(4) . .
O13 Co2 N4 89.1(4) . .
N5 Co2 N4 75.7(4) . .
O9 Co2 N4 102.2(4) . .
N6 Co2 N4 146.9(4) . .
O13 Co2 O10 158.0(4) . .
N5 Co2 O10 112.7(4) . .
O9 Co2 O10 60.7(3) . .
N6 Co2 O10 87.2(4) . .
N4 Co2 O10 89.2(4) . .
C22 O1 Dy1 91.0(7) . 4_455
C22 O2 Dy1 93.9(7) . 4_455
C44 O4 Dy1 132.4(8) . 2_343
C45 O5 Co1 91.3(7) . .
C45 O5 Dy1 137.6(8) . .
Co1 O5 Dy1 130.4(4) . .
C45 O6 Co1 91.9(8) . .
C46 O8 Dy1 141.4(8) . .
C46 O8 Dy1 94.0(7) . 3_454
Dy1 O8 Dy1 110.6(3) . 3_454
C46 O9 Co2 95.0(7) . .
C46 O9 Dy1 93.8(6) . 3_454
Co2 O9 Dy1 168.2(4) . 3_454
C46 O10 Co1 131.2(8) . .
C46 O10 Co2 85.7(7) . .
Co1 O10 Co2 142.9(4) . .
Dy1 O11 H11A 109.9 . .
Dy1 O11 H11B 109.8 . .
H11A O11 H11B 109.2 . .
H17A O17 H17B 109.6 . .
C47 O13 Co2 124.2(12) . .
C5 N1 C1 119.3(12) . .
C5 N1 Co1 115.2(8) . .
C1 N1 Co1 125.4(9) . .
C10 N2 C6 120.6(10) . .
C10 N2 Co1 118.9(8) . .
C6 N2 Co1 120.5(8) . .
C15 N3 C11 117.7(11) . .
C15 N3 Co1 126.6(9) . .
C11 N3 Co1 115.6(8) . .
C23 N4 C27 118.5(12) . .
C23 N4 Co2 127.6(9) . .
C27 N4 Co2 112.5(8) . .
C28 N5 C32 121.1(11) . .
C28 N5 Co2 119.6(8) . .
C32 N5 Co2 118.9(8) . .
C33 N6 C37 118.9(11) . .
C33 N6 Co2 116.7(8) . .
C37 N6 Co2 124.4(8) . .
C48 N7 C49 119.8(16) . .
C48 N7 C50 123.0(14) . .
C49 N7 C50 117.2(15) . .
N1 C1 C2 121.0(13) . .
N1 C1 H1 119.5 . .
C2 C1 H1 119.5 . .
C3 C2 C1 121.5(13) . .
C3 C2 H2 119.2 . .
C1 C2 H2 119.2 . .
C2 C3 C4 117.4(13) . .
C2 C3 H3 121.3 . .
C4 C3 H3 121.3 . .
C5 C4 C3 119.2(13) . .
C5 C4 H4 120.4 . .
C3 C4 H4 120.4 . .
N1 C5 C4 121.5(12) . .
N1 C5 C6 116.5(11) . .
C4 C5 C6 122.0(11) . .
N2 C6 C7 121.1(11) . .
N2 C6 C5 112.1(10) . .
C7 C6 C5 126.8(11) . .
C6 C7 C8 119.0(11) . .
C6 C7 H7 120.5 . .
C8 C7 H7 120.5 . .
C9 C8 C7 118.7(11) . .
C9 C8 C16 121.3(11) . .
C7 C8 C16 119.9(11) . .
C10 C9 C8 119.3(11) . .
C10 C9 H9 120.4 . .
C8 C9 H9 120.4 . .
N2 C10 C9 121.2(11) . .
N2 C10 C11 114.6(10) . .
C9 C10 C11 124.1(11) . .
N3 C11 C12 122.2(11) . .
N3 C11 C10 114.6(10) . .
C12 C11 C10 123.1(11) . .
C11 C12 C13 119.5(12) . .
C11 C12 H12 120.3 . .
C13 C12 H12 120.3 . .
C14 C13 C12 117.8(12) . .
C14 C13 H13 121.1 . .
C12 C13 H13 121.1 . .
C15 C14 C13 119.2(12) . .
C15 C14 H14 120.4 . .
C13 C14 H14 120.4 . .
N3 C15 C14 123.6(13) . .
N3 C15 H15 118.2 . .
C14 C15 H15 118.2 . .
C17 C16 C21 119.4(11) . .
C17 C16 C8 121.7(11) . .
C21 C16 C8 118.8(11) . .
C18 C17 C16 119.9(11) . .
C18 C17 H17 120.1 . .
C16 C17 H17 120.1 . .
C17 C18 C19 120.2(11) . .
C17 C18 H18 119.9 . .
C19 C18 H18 119.9 . .
C20 C19 C18 118.2(11) . .
C20 C19 C22 122.2(11) . .
C18 C19 C22 118.6(11) . .
C19 C20 C21 121.8(11) . .
C19 C20 H20 119.1 . .
C21 C20 H20 119.1 . .
C20 C21 C16 120.1(12) . .
C20 C21 H21 120.0 . .
C16 C21 H21 120.0 . .
O1 C22 O2 121.0(11) . .
O1 C22 C19 122.1(11) . .
O2 C22 C19 116.9(11) . .
O1 C22 Dy1 62.3(6) . 4_455
O2 C22 Dy1 58.7(6) . 4_455
C19 C22 Dy1 175.4(9) . 4_455
N4 C23 C24 121.6(13) . .
N4 C23 H23 119.2 . .
C24 C23 H23 119.2 . .
C25 C24 C23 120.2(13) . .
C25 C24 H24 119.9 . .
C23 C24 H24 119.9 . .
C24 C25 C26 119.3(14) . .
C24 C25 H25 120.3 . .
C26 C25 H25 120.3 . .
C25 C26 C27 119.2(13) . .
C25 C26 H26 120.4 . .
C27 C26 H26 120.4 . .
N4 C27 C26 121.1(12) . .
N4 C27 C28 115.7(11) . .
C26 C27 C28 123.2(12) . .
N5 C28 C29 120.9(12) . .
N5 C28 C27 113.6(10) . .
C29 C28 C27 125.4(12) . .
C30 C29 C28 119.1(12) . .
C30 C29 H29 120.4 . .
C28 C29 H29 120.4 . .
C29 C30 C31 120.1(11) . .
C29 C30 C38 119.9(11) . .
C31 C30 C38 120.0(11) . .
C30 C31 C32 117.3(11) . .
C30 C31 H31 121.4 . .
C32 C31 H31 121.4 . .
N5 C32 C31 121.4(12) . .
N5 C32 C33 113.6(11) . .
C31 C32 C33 125.0(11) . .
N6 C33 C34 122.6(11) . .
N6 C33 C32 114.0(10) . .
C34 C33 C32 123.4(11) . .
C35 C34 C33 118.6(12) . .
C35 C34 H34 120.7 . .
C33 C34 H34 120.7 . .
C36 C35 C34 119.0(12) . .
C36 C35 H35 120.5 . .
C34 C35 H35 120.5 . .
C35 C36 C37 119.9(12) . .
C35 C36 H36 120.0 . .
C37 C36 H36 120.0 . .
N6 C37 C36 121.0(12) . .
N6 C37 H37 119.5 . .
C36 C37 H37 119.5 . .
C43 C38 C39 119.6(11) . .
C43 C38 C30 122.0(11) . .
C39 C38 C30 118.3(11) . .
C38 C39 C40 119.4(11) . .
C38 C39 H39 120.3 . .
C40 C39 H39 120.3 . .
C41 C40 C39 121.4(11) . .
C41 C40 H40 119.3 . .
C39 C40 H40 119.3 . .
C42 C41 C40 117.7(11) . .
C42 C41 C44 122.6(11) . .
C40 C41 C44 119.3(10) . .
C41 C42 C43 121.4(11) . .
C41 C42 H42 119.3 . .
C43 C42 H42 119.3 . .
C38 C43 C42 120.0(11) . .
C38 C43 H43 120.0 . .
C42 C43 H43 120.0 . .
O3 C44 O4 125.2(11) . .
O3 C44 C41 119.0(10) . .
O4 C44 C41 115.7(11) . .
O7 C45 O6 124.8(12) . .
O7 C45 O5 121.3(12) . .
O6 C45 O5 113.9(11) . .
O7 C45 Co1 177.6(10) . .
O6 C45 Co1 57.3(7) . .
O5 C45 Co1 56.6(6) . .
O8 C46 O10 123.8(11) . .
O8 C46 O9 118.5(10) . .
O10 C46 O9 117.6(10) . .
O8 C46 Dy1 59.3(6) . 3_454
O10 C46 Dy1 176.5(9) . 3_454
O9 C46 Dy1 59.3(5) . 3_454
O13 C47 O12 134(2) . .
O13 C47 H47 112.8 . .
O12 C47 H47 112.8 . .
O14 C48 N7 123.3(18) . .
O14 C48 H48 118.3 . .
N7 C48 H48 118.3 . .

loop_
_geom_bond_atom_site_label_1
_geom_bond_atom_site_label_2
_geom_bond_distance
_geom_bond_site_symmetry_2
Dy1 O4 2.305(8) 2_353
Dy1 O5 2.322(8) .
Dy1 O8 2.329(8) .
Dy1 O2 2.374(8) 4_656
Dy1 O11 2.391(7) .
Dy1 O9 2.451(8) 3_454
Dy1 O8 2.452(8) 3_454
Dy1 O1 2.456(8) 4_656
Dy1 C22 2.772(11) 4_656
Dy1 C46 2.845(11) 3_454
Dy1 Dy1 3.9300(11) 3_454
Co1 N2 2.066(10) .
Co1 O10 2.069(9) .
Co1 O5 2.088(8) .
Co1 O6 2.106(10) .
Co1 N1 2.145(11) .
Co1 N3 2.164(11) .
Co1 C45 2.500(13) .
Co2 O13 2.058(12) .
Co2 N5 2.068(10) .
Co2 O9 2.074(8) .
Co2 N6 2.141(11) .
Co2 N4 2.165(11) .
Co2 O10 2.282(9) .
O1 C22 1.244(15) .
O1 Dy1 2.456(8) 4_455
O2 C22 1.280(15) .
O2 Dy1 2.374(8) 4_455
O3 C44 1.248(16) .
O4 C44 1.286(15) .
O4 Dy1 2.305(8) 2_343
O5 C45 1.330(15) .
O6 C45 1.281(16) .
O7 C45 1.256(17) .
O8 C46 1.282(14) .
O8 Dy1 2.452(8) 3_454
O9 C46 1.292(15) .
O9 Dy1 2.451(8) 3_454
O10 C46 1.291(14) .
O11 H11A 0.8594 .
O11 H11B 0.8603 .
O17 H17A 0.8501 .
O17 H17B 0.8499 .
O12 C47 1.22(2) .
O13 C47 1.13(2) .
O14 C48 1.23(2) .
N1 C5 1.345(16) .
N1 C1 1.347(16) .
N2 C10 1.340(16) .
N2 C6 1.346(16) .
N3 C15 1.332(17) .
N3 C11 1.338(16) .
N4 C23 1.343(17) .
N4 C27 1.381(17) .
N5 C28 1.326(17) .
N5 C32 1.338(16) .
N6 C33 1.334(16) .
N6 C37 1.345(16) .
N7 C48 1.36(2) .
N7 C49 1.42(2) .
N7 C50 1.46(2) .
C1 C2 1.393(19) .
C1 H1 0.9300 .
C2 C3 1.36(2) .
C2 H2 0.9300 .
C3 C4 1.411(19) .
C3 H3 0.9300 .
C4 C5 1.407(18) .
C4 H4 0.9300 .
C5 C6 1.477(17) .
C6 C7 1.386(17) .
C7 C8 1.399(16) .
C7 H7 0.9300 .
C8 C9 1.392(17) .
C8 C16 1.497(16) .
C9 C10 1.384(18) .
C9 H9 0.9300 .
C10 C11 1.495(16) .
C11 C12 1.377(17) .
C12 C13 1.386(18) .
C12 H12 0.9300 .
C13 C14 1.38(2) .
C13 H13 0.9300 .
C14 C15 1.359(19) .
C14 H14 0.9300 .
C15 H15 0.9300 .
C16 C17 1.397(17) .
C16 C21 1.398(18) .
C17 C18 1.395(17) .
C17 H17 0.9300 .
C18 C19 1.437(17) .
C18 H18 0.9300 .
C19 C20 1.358(18) .
C19 C22 1.489(16) .
C20 C21 1.394(17) .
C20 H20 0.9300 .
C21 H21 0.9300 .
C22 Dy1 2.772(11) 4_455
C23 C24 1.397(19) .
C23 H23 0.9300 .
C24 C25 1.36(2) .
C24 H24 0.9300 .
C25 C26 1.391(19) .
C25 H25 0.9300 .
C26 C27 1.392(18) .
C26 H26 0.9300 .
C27 C28 1.467(18) .
C28 C29 1.392(17) .
C29 C30 1.376(17) .
C29 H29 0.9300 .
C30 C31 1.397(17) .
C30 C38 1.502(16) .
C31 C32 1.405(18) .
C31 H31 0.9300 .
C32 C33 1.495(17) .
C33 C34 1.386(18) .
C34 C35 1.378(19) .
C34 H34 0.9300 .
C35 C36 1.369(19) .
C35 H35 0.9300 .
C36 C37 1.387(19) .
C36 H36 0.9300 .
C37 H37 0.9300 .
C38 C43 1.385(16) .
C38 C39 1.398(16) .
C39 C40 1.407(16) .
C39 H39 0.9300 .
C40 C41 1.399(16) .
C40 H40 0.9300 .
C41 C42 1.390(16) .
C41 C44 1.483(16) .
C42 C43 1.409(16) .
C42 H42 0.9300 .
C43 H43 0.9300 .
C46 Dy1 2.845(11) 3_454
C47 H47 0.9300 .
C48 H48 0.9300 .
C49 H49A 0.9600 .
C49 H49B 0.9600 .
C49 H49C 0.9600 .
C50 H50A 0.9600 .
C50 H50B 0.9600 .
C50 H50C 0.9600 .

loop_
_geom_torsion_atom_site_label_1
_geom_torsion_atom_site_label_2
_geom_torsion_atom_site_label_3
_geom_torsion_atom_site_label_4
_geom_torsion
_geom_torsion_site_symmetry_1
_geom_torsion_site_symmetry_4
N2 Co1 O5 C45 -30.3(19) . .
O10 Co1 O5 C45 171.7(7) . .
O6 Co1 O5 C45 0.4(7) . .
N1 Co1 O5 C45 81.0(7) . .
N3 Co1 O5 C45 -89.5(7) . .
N2 Co1 O5 Dy1 158.5(14) . .
O10 Co1 O5 Dy1 0.6(6) . .
O6 Co1 O5 Dy1 -170.8(7) . .
N1 Co1 O5 Dy1 -90.2(6) . .
N3 Co1 O5 Dy1 99.3(6) . .
C45 Co1 O5 Dy1 -171.2(10) . .
O4 Dy1 O5 C45 -72.9(12) 2_353 .
O8 Dy1 O5 C45 -153.9(12) . .
O2 Dy1 O5 C45 83.5(12) 4_656 .
O11 Dy1 O5 C45 6.7(11) . .
O9 Dy1 O5 C45 -14.4(16) 3_454 .
O8 Dy1 O5 C45 -169.7(10) 3_454 .
O1 Dy1 O5 C45 130.1(12) 4_656 .
C22 Dy1 O5 C45 107.2(12) 4_656 .
C46 Dy1 O5 C45 -118(2) 3_454 .
Dy1 Dy1 O5 C45 -159.5(11) 3_454 .
O4 Dy1 O5 Co1 94.0(5) 2_353 .
O8 Dy1 O5 Co1 13.0(5) . .
O2 Dy1 O5 Co1 -109.6(5) 4_656 .
O11 Dy1 O5 Co1 173.6(6) . .
O9 Dy1 O5 Co1 152.5(5) 3_454 .
O8 Dy1 O5 Co1 -2.8(9) 3_454 .
O1 Dy1 O5 Co1 -63.1(5) 4_656 .
C22 Dy1 O5 Co1 -86.0(6) 4_656 .
C46 Dy1 O5 Co1 49(3) 3_454 .
Dy1 Dy1 O5 Co1 7.4(6) 3_454 .
N2 Co1 O6 C45 172.4(7) . .
O10 Co1 O6 C45 -28.0(15) . .
O5 Co1 O6 C45 -0.4(7) . .
N1 Co1 O6 C45 -112.1(8) . .
N3 Co1 O6 C45 95.9(8) . .
O4 Dy1 O8 C46 -131.8(12) 2_353 .
O5 Dy1 O8 C46 -45.3(12) . .
O2 Dy1 O8 C46 60.6(13) 4_656 .
O11 Dy1 O8 C46 -89.4(13) . .
O9 Dy1 O8 C46 152.0(11) 3_454 .
O8 Dy1 O8 C46 126.1(13) 3_454 .
O1 Dy1 O8 C46 36.5(12) 4_656 .
C22 Dy1 O8 C46 46.8(12) 4_656 .
C46 Dy1 O8 C46 139.2(11) 3_454 .
Dy1 Dy1 O8 C46 126.1(13) 3_454 .
O4 Dy1 O8 Dy1 102.1(4) 2_353 3_454
O5 Dy1 O8 Dy1 -171.4(4) . 3_454
O2 Dy1 O8 Dy1 -65.5(5) 4_656 3_454
O11 Dy1 O8 Dy1 144.5(4) . 3_454
O9 Dy1 O8 Dy1 25.9(4) 3_454 3_454
O8 Dy1 O8 Dy1 0.0 3_454 3_454
O1 Dy1 O8 Dy1 -89.6(4) 4_656 3_454
C22 Dy1 O8 Dy1 -79.3(4) 4_656 3_454
C46 Dy1 O8 Dy1 13.1(4) 3_454 3_454
O13 Co2 O9 C46 167.2(7) . .
N5 Co2 O9 C46 5(3) . .
N6 Co2 O9 C46 -83.9(7) . .
N4 Co2 O9 C46 76.4(7) . .
O10 Co2 O9 C46 -5.7(6) . .
O13 Co2 O9 Dy1 30(2) . 3_454
N5 Co2 O9 Dy1 -132(3) . 3_454
N6 Co2 O9 Dy1 139(2) . 3_454
N4 Co2 O9 Dy1 -61(2) . 3_454
O10 Co2 O9 Dy1 -143(2) . 3_454
N2 Co1 O10 C46 173.6(10) . .
O5 Co1 O10 C46 -11.5(11) . .
O6 Co1 O10 C46 13.2(18) . .
N1 Co1 O10 C46 98.0(10) . .
N3 Co1 O10 C46 -110.1(10) . .
C45 Co1 O10 C46 -5.6(12) . .
N2 Co1 O10 Co2 -0.1(8) . .
O5 Co1 O10 Co2 174.8(7) . .
O6 Co1 O10 Co2 -160.4(9) . .
N1 Co1 O10 Co2 -75.6(7) . .
N3 Co1 O10 Co2 76.3(7) . .
C45 Co1 O10 Co2 -179.3(6) . .
O13 Co2 O10 C46 -13.2(13) . .
N5 Co2 O10 C46 -173.0(7) . .
O9 Co2 O10 C46 5.7(6) . .
N6 Co2 O10 C46 114.1(7) . .
N4 Co2 O10 C46 -98.8(7) . .
O13 Co2 O10 Co1 162.0(8) . .
N5 Co2 O10 Co1 2.3(8) . .
O9 Co2 O10 Co1 -179.1(9) . .
N6 Co2 O10 Co1 -70.7(7) . .
N4 Co2 O10 Co1 76.4(8) . .
N5 Co2 O13 C47 140.8(14) . .
O9 Co2 O13 C47 -37.2(14) . .
N6 Co2 O13 C47 -144.9(14) . .
N4 Co2 O13 C47 65.0(14) . .
O10 Co2 O13 C47 -21(2) . .
N2 Co1 N1 C5 -2.2(9) . .
O10 Co1 N1 C5 90.9(9) . .
O5 Co1 N1 C5 -169.1(8) . .
O6 Co1 N1 C5 -107.7(9) . .
N3 Co1 N1 C5 -9.3(14) . .
C45 Co1 N1 C5 -136.7(9) . .
N2 Co1 N1 C1 -179.9(11) . .
O10 Co1 N1 C1 -86.7(11) . .
O5 Co1 N1 C1 13.2(12) . .
O6 Co1 N1 C1 74.7(11) . .
N3 Co1 N1 C1 173.0(10) . .
C45 Co1 N1 C1 45.7(11) . .
O10 Co1 N2 C10 95.8(9) . .
O5 Co1 N2 C10 -63(2) . .
O6 Co1 N2 C10 -90.6(9) . .
N1 Co1 N2 C10 -177.7(10) . .
N3 Co1 N2 C10 -1.2(9) . .
C45 Co1 N2 C10 -85.1(10) . .
O10 Co1 N2 C6 -86.3(9) . .
O5 Co1 N2 C6 115.4(16) . .
O6 Co1 N2 C6 87.2(9) . .
N1 Co1 N2 C6 0.2(9) . .
N3 Co1 N2 C6 176.7(10) . .
C45 Co1 N2 C6 92.8(10) . .
N2 Co1 N3 C15 -177.0(12) . .
O10 Co1 N3 C15 92.3(11) . .
O5 Co1 N3 C15 -9.0(12) . .
O6 Co1 N3 C15 -72.1(11) . .
N1 Co1 N3 C15 -169.9(10) . .
C45 Co1 N3 C15 -41.3(12) . .
N2 Co1 N3 C11 0.5(9) . .
O10 Co1 N3 C11 -90.2(9) . .
O5 Co1 N3 C11 168.5(9) . .
O6 Co1 N3 C11 105.4(9) . .
N1 Co1 N3 C11 7.6(15) . .
C45 Co1 N3 C11 136.2(9) . .
O13 Co2 N4 C23 -92.6(12) . .
N5 Co2 N4 C23 179.1(13) . .
O9 Co2 N4 C23 5.6(13) . .
N6 Co2 N4 C23 149.0(11) . .
O10 Co2 N4 C23 65.4(12) . .
O13 Co2 N4 C27 73.4(9) . .
N5 Co2 N4 C27 -14.9(9) . .
O9 Co2 N4 C27 171.6(9) . .
N6 Co2 N4 C27 -45.0(13) . .
O10 Co2 N4 C27 -128.6(9) . .
O13 Co2 N5 C28 -76.2(10) . .
O9 Co2 N5 C28 86(3) . .
N6 Co2 N5 C28 176.9(11) . .
N4 Co2 N5 C28 13.3(10) . .
O10 Co2 N5 C28 96.3(10) . .
O13 Co2 N5 C32 96.5(10) . .
O9 Co2 N5 C32 -101(3) . .
N6 Co2 N5 C32 -10.4(9) . .
N4 Co2 N5 C32 -174.0(11) . .
O10 Co2 N5 C32 -91.0(10) . .
O13 Co2 N6 C33 -77.3(10) . .
N5 Co2 N6 C33 6.4(9) . .
O9 Co2 N6 C33 179.5(9) . .
N4 Co2 N6 C33 36.6(13) . .
O10 Co2 N6 C33 120.8(9) . .
O13 Co2 N6 C37 103.0(11) . .
N5 Co2 N6 C37 -173.2(11) . .
O9 Co2 N6 C37 -0.1(11) . .
N4 Co2 N6 C37 -143.1(10) . .
O10 Co2 N6 C37 -58.9(10) . .
C5 N1 C1 C2 0(2) . .
Co1 N1 C1 C2 177.8(10) . .
N1 C1 C2 C3 2(2) . .
C1 C2 C3 C4 -2(2) . .
C2 C3 C4 C5 0(2) . .
C1 N1 C5 C4 -2.4(19) . .
Co1 N1 C5 C4 179.7(10) . .
C1 N1 C5 C6 -178.4(11) . .
Co1 N1 C5 C6 3.8(14) . .
C3 C4 C5 N1 3(2) . .
C3 C4 C5 C6 178.3(12) . .
C10 N2 C6 C7 0.1(18) . .
Co1 N2 C6 C7 -177.7(9) . .
C10 N2 C6 C5 179.5(11) . .
Co1 N2 C6 C5 1.6(14) . .
N1 C5 C6 N2 -3.6(16) . .
C4 C5 C6 N2 -179.5(12) . .
N1 C5 C6 C7 175.7(12) . .
C4 C5 C6 C7 0(2) . .
N2 C6 C7 C8 2.6(18) . .
C5 C6 C7 C8 -176.6(12) . .
C6 C7 C8 C9 -5.2(18) . .
C6 C7 C8 C16 171.1(11) . .
C7 C8 C9 C10 5.1(18) . .
C16 C8 C9 C10 -171.1(11) . .
C6 N2 C10 C9 -0.2(18) . .
Co1 N2 C10 C9 177.6(9) . .
C6 N2 C10 C11 -176.2(10) . .
Co1 N2 C10 C11 1.7(14) . .
C8 C9 C10 N2 -2.4(18) . .
C8 C9 C10 C11 173.2(11) . .
C15 N3 C11 C12 1.5(19) . .
Co1 N3 C11 C12 -176.2(10) . .
C15 N3 C11 C10 178.0(11) . .
Co1 N3 C11 C10 0.2(14) . .
N2 C10 C11 N3 -1.2(16) . .
C9 C10 C11 N3 -177.0(12) . .
N2 C10 C11 C12 175.2(12) . .
C9 C10 C11 C12 -1(2) . .
N3 C11 C12 C13 0(2) . .
C10 C11 C12 C13 -176.5(12) . .
C11 C12 C13 C14 0(2) . .
C12 C13 C14 C15 0(2) . .
C11 N3 C15 C14 -2(2) . .
Co1 N3 C15 C14 175.5(10) . .
C13 C14 C15 N3 1(2) . .
C9 C8 C16 C17 -159.4(12) . .
C7 C8 C16 C17 24.4(18) . .
C9 C8 C16 C21 23.2(19) . .
C7 C8 C16 C21 -153.0(12) . .
C21 C16 C17 C18 0.1(19) . .
C8 C16 C17 C18 -177.3(11) . .
C16 C17 C18 C19 -1.8(19) . .
C17 C18 C19 C20 5.6(18) . .
C17 C18 C19 C22 174.2(11) . .
C18 C19 C20 C21 -7.8(18) . .
C22 C19 C20 C21 -176.0(12) . .
C19 C20 C21 C16 6(2) . .
C17 C16 C21 C20 -2(2) . .
C8 C16 C21 C20 175.3(12) . .
Dy1 O1 C22 O2 2.6(12) 4_455 .
Dy1 O1 C22 C19 -178.4(11) 4_455 .
Dy1 O2 C22 O1 -2.7(13) 4_455 .
Dy1 O2 C22 C19 178.2(9) 4_455 .
C20 C19 C22 O1 178.3(12) . .
C18 C19 C22 O1 10.1(18) . .
C20 C19 C22 O2 -2.7(18) . .
C18 C19 C22 O2 -170.9(11) . .
C20 C19 C22 Dy1 16(11) . 4_455
C18 C19 C22 Dy1 -152(10) . 4_455
C27 N4 C23 C24 1(2) . .
Co2 N4 C23 C24 166.5(11) . .
N4 C23 C24 C25 -2(2) . .
C23 C24 C25 C26 2(2) . .
C24 C25 C26 C27 -1(2) . .
C23 N4 C27 C26 -1(2) . .
Co2 N4 C27 C26 -168.0(10) . .
C23 N4 C27 C28 -177.2(12) . .
Co2 N4 C27 C28 15.4(14) . .
C25 C26 C27 N4 1(2) . .
C25 C26 C27 C28 176.9(13) . .
C32 N5 C28 C29 -0.9(19) . .
Co2 N5 C28 C29 171.6(9) . .
C32 N5 C28 C27 178.4(11) . .
Co2 N5 C28 C27 -9.1(15) . .
N4 C27 C28 N5 -4.9(17) . .
C26 C27 C28 N5 178.5(13) . .
N4 C27 C28 C29 174.3(12) . .
C26 C27 C28 C29 -2(2) . .
N5 C28 C29 C30 -1.8(19) . .
C27 C28 C29 C30 178.9(12) . .
C28 C29 C30 C31 2.8(19) . .
C28 C29 C30 C38 -179.0(11) . .
C29 C30 C31 C32 -1.0(18) . .
C38 C30 C31 C32 -179.2(11) . .
C28 N5 C32 C31 2.8(19) . .
Co2 N5 C32 C31 -169.8(9) . .
C28 N5 C32 C33 -175.0(11) . .
Co2 N5 C32 C33 12.4(15) . .
C30 C31 C32 N5 -1.8(18) . .
C30 C31 C32 C33 175.8(11) . .
C37 N6 C33 C34 0.2(19) . .
Co2 N6 C33 C34 -179.5(10) . .
C37 N6 C33 C32 177.5(11) . .
Co2 N6 C33 C32 -2.2(14) . .
N5 C32 C33 N6 -6.3(16) . .
C31 C32 C33 N6 176.0(12) . .
N5 C32 C33 C34 171.0(12) . .
C31 C32 C33 C34 -7(2) . .
N6 C33 C34 C35 1(2) . .
C32 C33 C34 C35 -176.2(12) . .
C33 C34 C35 C36 0(2) . .
C34 C35 C36 C37 -2(2) . .
C33 N6 C37 C36 -2.0(19) . .
Co2 N6 C37 C36 177.7(10) . .
C35 C36 C37 N6 3(2) . .
C29 C30 C38 C43 -149.6(12) . .
C31 C30 C38 C43 28.6(18) . .
C29 C30 C38 C39 28.3(17) . .
C31 C30 C38 C39 -153.5(12) . .
C43 C38 C39 C40 -4.3(17) . .
C30 C38 C39 C40 177.7(11) . .
C38 C39 C40 C41 7.3(17) . .
C39 C40 C41 C42 -5.6(17) . .
C39 C40 C41 C44 -179.5(11) . .
C40 C41 C42 C43 1.0(17) . .
C44 C41 C42 C43 174.7(11) . .
C39 C38 C43 C42 -0.2(18) . .
C30 C38 C43 C42 177.7(11) . .
C41 C42 C43 C38 1.9(18) . .
Dy1 O4 C44 O3 -14(2) 2_343 .
Dy1 O4 C44 C41 165.0(8) 2_343 .
C42 C41 C44 O3 -157.2(12) . .
C40 C41 C44 O3 16.4(18) . .
C42 C41 C44 O4 24.1(17) . .
C40 C41 C44 O4 -162.4(11) . .
Co1 O6 C45 O7 -178.6(13) . .
Co1 O6 C45 O5 0.7(11) . .
Co1 O5 C45 O7 178.6(12) . .
Dy1 O5 C45 O7 -11(2) . .
Co1 O5 C45 O6 -0.7(11) . .
Dy1 O5 C45 O6 169.4(8) . .
Dy1 O5 C45 Co1 170.0(12) . .
N2 Co1 C45 O7 140(24) . .
O10 Co1 C45 O7 -41(24) . .
O5 Co1 C45 O7 -30(24) . .
O6 Co1 C45 O7 151(25) . .
N1 Co1 C45 O7 -138(24) . .
N3 Co1 C45 O7 64(24) . .
N2 Co1 C45 O6 -10.5(10) . .
O10 Co1 C45 O6 168.3(7) . .
O5 Co1 C45 O6 179.3(12) . .
N1 Co1 C45 O6 71.2(8) . .
N3 Co1 C45 O6 -86.5(8) . .
N2 Co1 C45 O5 170.2(6) . .
O10 Co1 C45 O5 -11.0(9) . .
O6 Co1 C45 O5 -179.3(12) . .
N1 Co1 C45 O5 -108.1(7) . .
N3 Co1 C45 O5 94.2(7) . .
Dy1 O8 C46 O10 47.4(18) . .
Dy1 O8 C46 O10 178.1(10) 3_454 .
Dy1 O8 C46 O9 -133.1(10) . .
Dy1 O8 C46 O9 -2.5(11) 3_454 .
Dy1 O8 C46 Dy1 -130.7(11) . 3_454
Co1 O10 C46 O8 -5.7(18) . .
Co2 O10 C46 O8 170.4(11) . .
Co1 O10 C46 O9 174.8(7) . .
Co2 O10 C46 O9 -9.0(10) . .
Co1 O10 C46 Dy1 146(14) . 3_454
Co2 O10 C46 Dy1 -37(14) . 3_454
Co2 O9 C46 O8 -169.5(9) . .
Dy1 O9 C46 O8 2.5(11) 3_454 .
Co2 O9 C46 O10 9.9(11) . .
Dy1 O9 C46 O10 -178.0(9) 3_454 .
Co2 O9 C46 Dy1 -172.0(5) . 3_454
Co2 O13 C47 O12 -171.2(19) . .
C49 N7 C48 O14 179.4(18) . .
C50 N7 C48 O14 -2(3) . .
